data_7010789
loop_
_publ_author_name
'Byabartta, Prithwiraj'
'Dinda, Joydev'
'Santra, Prasanta Kumar'
'Sinha, Chittaranjan'
'Panneerselvam, Kaliyamoorthy'
'Liao, Fan-Ling'
'Lu, Tian-Huey'

_publ_section_title
;
 Heteroleptic tris-chelates of
 ruthenium(ii)-bipyridine-arylazoimidazoles: Synthesis, spectral
 characterisation and electrochemical properties. Single crystal X-ray
 structure of
 [(2,2'-bipyridine)-bis-{1-methyl-2-(p-tolylazo)imidazole}ruthenium(ii)]
 perchlorate
;
_journal_issue 19
_journal_name_full 'Journal of the Chemical Society, Dalton Transactions'
_journal_page_first 2825
_journal_paper_doi 10.1039/b103782j
_journal_year 2001
_chemical_formula_sum 'C33 H34 Cl4 N10 O8 Ru'
_chemical_formula_weight 941.57
_chemical_name_systematic
; 
? 
;
_space_group_IT_number 14
_symmetry_cell_setting monoclinic
_symmetry_space_group_name_Hall '-P 2ybc'
_symmetry_space_group_name_H-M 'P 1 21/c 1'
_atom_sites_solution_hydrogens geom
_atom_sites_solution_primary direct
_atom_sites_solution_secondary difmap
_audit_creation_method SHELXL-97
_cell_angle_alpha 90.00
_cell_angle_beta 102.834(3)
_cell_angle_gamma 90.00
_cell_formula_units_Z 4
_cell_length_a 17.649(2)
_cell_length_b 12.0387(16)
_cell_length_c 19.374(2)
_cell_measurement_reflns_used 25883
_cell_measurement_temperature 293(2)
_cell_measurement_theta_max 28.29
_cell_measurement_theta_min 1.18
_cell_volume 4013.6(8)
_computing_structure_refinement 'SHELXL-97 (Sheldrick, 1997)'
_computing_structure_solution 'SHELXS-97 (Sheldrick, 1990)'
_diffrn_ambient_temperature 293(2)
_diffrn_measured_fraction_theta_full 0.961
_diffrn_measured_fraction_theta_max 0.961
_diffrn_measurement_device_type 'Siemens SMART CCD'
_diffrn_measurement_method 'phi and omega scans'
_diffrn_radiation_monochromator graphite
_diffrn_radiation_source 'fine-focus sealed tube'
_diffrn_radiation_type MoK\a
_diffrn_radiation_wavelength 0.71073
_diffrn_reflns_av_R_equivalents 0.0564
_diffrn_reflns_av_sigmaI/netI 0.0703
_diffrn_reflns_limit_h_max 23
_diffrn_reflns_limit_h_min -20
_diffrn_reflns_limit_k_max 16
_diffrn_reflns_limit_k_min -14
_diffrn_reflns_limit_l_max 25
_diffrn_reflns_limit_l_min -25
_diffrn_reflns_number 25269
_diffrn_reflns_theta_full 28.29
_diffrn_reflns_theta_max 28.29
_diffrn_reflns_theta_min 1.18
_exptl_absorpt_coefficient_mu 0.718
_exptl_absorpt_correction_T_max 0.9710
_exptl_absorpt_correction_T_min 0.8783
_exptl_absorpt_correction_type empirical
_exptl_crystal_colour 'dark blue'
_exptl_crystal_density_diffrn 1.558
_exptl_crystal_density_method 'not measured'
_exptl_crystal_description pillar
_exptl_crystal_F_000 1912
_exptl_crystal_size_max 0.55
_exptl_crystal_size_mid 0.40
_exptl_crystal_size_min 0.22
_refine_diff_density_max 1.247
_refine_diff_density_min -1.275
_refine_diff_density_rms 0.105
_refine_ls_extinction_method none
_refine_ls_goodness_of_fit_ref 1.053
_refine_ls_hydrogen_treatment mixed
_refine_ls_matrix_type full
_refine_ls_number_parameters 518
_refine_ls_number_reflns 9575
_refine_ls_number_restraints 0
_refine_ls_restrained_S_all 1.053
_refine_ls_R_factor_all 0.1423
_refine_ls_R_factor_gt 0.0837
_refine_ls_shift/su_max 0.005
_refine_ls_shift/su_mean 0.000
_refine_ls_structure_factor_coef Fsqd
_refine_ls_weighting_details 'calc w=1/[\s^2^(Fo^2^)+(0.0985P)^2^+8.0655P] where P=(Fo^2^+2Fc^2^)/3'
_refine_ls_weighting_scheme calc
_refine_ls_wR_factor_gt 0.1961
_refine_ls_wR_factor_ref 0.2281
_reflns_number_gt 5763
_reflns_number_total 9575
_reflns_threshold_expression >2sigma(I)
_cod_data_source_file b103782j.txt
_cod_data_source_block fb07m
_cod_depositor_comments
;
The following automatic conversions were performed:
'_symmetry_cell_setting' value 'Monoclinic' changed to 'monoclinic'
according to '/home/saulius/struct/CIF-dictionaries/cif_core.dic'
dictionary named 'cif_core.dic' version 2.4.1 from 2010-06-29.

Automatic conversion script
Id: cif_fix_enum 1527 2010-12-29 10:47:43Z saulius 
;
_cod_original_cell_volume 4013.5(9)
_cod_original_sg_symbol_H-M P2~1~/c
_cod_database_code 7010789

loop_
_symmetry_equiv_pos_as_xyz
'x, y, z'
'-x, y+1/2, -z+1/2'
'-x, -y, -z'
'x, -y-1/2, z-1/2'

loop_
_atom_site_label
_atom_site_type_symbol
_atom_site_fract_x
_atom_site_fract_y
_atom_site_fract_z
_atom_site_U_iso_or_equiv
_atom_site_adp_type
_atom_site_occupancy
_atom_site_symmetry_multiplicity
_atom_site_calc_flag
_atom_site_refinement_flags
_atom_site_disorder_assembly
_atom_site_disorder_group
Ru1 Ru 0.24101(3) 0.11440(4) 0.04430(3) 0.04765(18) Uani 1 1 d . . .
N1 N 0.2659(3) 0.1341(4) -0.0544(3) 0.0493(12) Uani 1 1 d . . .
N2 N 0.2346(3) 0.0634(4) -0.1038(3) 0.0499(12) Uani 1 1 d . . .
N3 N 0.1666(3) 0.0061(4) -0.0176(3) 0.0542(13) Uani 1 1 d . . .
N4 N 0.1436(3) -0.0894(5) -0.1180(3) 0.0622(14) Uani 1 1 d . . .
N5 N 0.1774(3) 0.2584(4) 0.0400(3) 0.0496(12) Uani 1 1 d . . .
N6 N 0.2039(3) 0.3383(4) 0.0822(3) 0.0556(13) Uani 1 1 d . . .
N7 N 0.3153(3) 0.2234(5) 0.1085(3) 0.0547(13) Uani 1 1 d . . .
N8 N 0.3199(4) 0.3783(5) 0.1709(3) 0.0757(17) Uani 1 1 d . . .
N9 N 0.2081(3) 0.0577(4) 0.1355(3) 0.0524(12) Uani 1 1 d . . .
N10 N 0.3176(3) -0.0162(4) 0.0746(3) 0.0542(13) Uani 1 1 d . . .
C1 C 0.3109(4) 0.2178(5) -0.0797(3) 0.0487(14) Uani 1 1 d . . .
C2 C 0.2869(4) 0.2562(6) -0.1489(3) 0.0601(17) Uani 1 1 d . . .
H2 H 0.2415 0.2292 -0.1781 0.072 Uiso 1 1 calc R . .
C3 C 0.3302(5) 0.3332(7) -0.1733(4) 0.072(2) Uani 1 1 d . . .
H3 H 0.3142 0.3585 -0.2196 0.086 Uiso 1 1 calc R . .
C4 C 0.3983(5) 0.3757(6) -0.1309(4) 0.069(2) Uani 1 1 d . . .
C5 C 0.4218(5) 0.3352(6) -0.0617(4) 0.0704(19) Uani 1 1 d . . .
H5 H 0.4677 0.3610 -0.0327 0.084 Uiso 1 1 calc R . .
C6 C 0.3775(4) 0.2575(6) -0.0360(4) 0.0594(17) Uani 1 1 d . . .
H6 H 0.3927 0.2322 0.0104 0.071 Uiso 1 1 calc R . .
C7 C 0.4468(6) 0.4621(8) -0.1586(5) 0.097(3) Uani 1 1 d . . .
H7A H 0.4507 0.4426 -0.2058 0.116 Uiso 1 1 calc R . .
H7B H 0.4979 0.4648 -0.1284 0.116 Uiso 1 1 calc R . .
H7C H 0.4226 0.5336 -0.1593 0.116 Uiso 1 1 calc R . .
C8 C 0.1857(4) -0.0060(5) -0.0803(3) 0.0519(15) Uani 1 1 d . . .
C9 C 0.0967(5) -0.1316(6) -0.0770(4) 0.076(2) Uani 1 1 d . . .
H9 H 0.0617 -0.1900 -0.0888 0.092 Uiso 1 1 calc R . .
C10 C 0.1108(5) -0.0715(7) -0.0154(4) 0.071(2) Uani 1 1 d . . .
H10 H 0.0863 -0.0819 0.0219 0.085 Uiso 1 1 calc R . .
C11 C 0.1500(5) -0.1278(6) -0.1881(4) 0.071(2) Uani 1 1 d . . .
H11A H 0.1883 -0.1856 -0.1831 0.085 Uiso 1 1 calc R . .
H11B H 0.1652 -0.0670 -0.2141 0.085 Uiso 1 1 calc R . .
H11C H 0.1007 -0.1561 -0.2132 0.085 Uiso 1 1 calc R . .
C12 C 0.0993(3) 0.2787(5) 0.0017(3) 0.0483(14) Uani 1 1 d . . .
C13 C 0.0715(4) 0.2339(6) -0.0656(3) 0.0646(18) Uani 1 1 d . . .
H13 H 0.1037 0.1901 -0.0864 0.077 Uiso 1 1 calc R . .
C14 C -0.0039(4) 0.2548(7) -0.1014(4) 0.072(2) Uani 1 1 d . . .
H14 H -0.0219 0.2250 -0.1463 0.086 Uiso 1 1 calc R . .
C15 C -0.0531(4) 0.3189(6) -0.0717(4) 0.0604(17) Uani 1 1 d . . .
C16 C -0.0264(4) 0.3614(6) -0.0047(4) 0.0626(18) Uani 1 1 d . . .
H16 H -0.0596 0.4031 0.0163 0.075 Uiso 1 1 calc R . .
C17 C 0.0497(4) 0.3427(6) 0.0320(4) 0.0583(16) Uani 1 1 d . . .
H17 H 0.0673 0.3730 0.0769 0.070 Uiso 1 1 calc R . .
C18 C -0.1360(5) 0.3398(8) -0.1122(5) 0.088(2) Uani 1 1 d . . .
H18A H -0.1395 0.3279 -0.1618 0.106 Uiso 1 1 calc R . .
H18B H -0.1504 0.4150 -0.1046 0.106 Uiso 1 1 calc R . .
H18C H -0.1705 0.2897 -0.0958 0.106 Uiso 1 1 calc R . .
C19 C 0.2769(4) 0.3132(6) 0.1198(3) 0.0540(15) Uani 1 1 d . . .
C20 C 0.3913(4) 0.3226(8) 0.1923(4) 0.079(2) Uani 1 1 d . . .
H20 H 0.4340 0.3460 0.2266 0.095 Uiso 1 1 calc R . .
C21 C 0.3857(4) 0.2282(7) 0.1533(4) 0.0650(18) Uani 1 1 d . . .
H21 H 0.4246 0.1749 0.1569 0.078 Uiso 1 1 calc R . .
C22 C 0.2964(6) 0.4779(8) 0.2013(5) 0.106(3) Uani 1 1 d . . .
H22A H 0.2407 0.4812 0.1918 0.127 Uiso 1 1 calc R . .
H22B H 0.3159 0.5414 0.1808 0.127 Uiso 1 1 calc R . .
H22C H 0.3169 0.4775 0.2515 0.127 Uiso 1 1 calc R . .
C23 C 0.1501(4) 0.0968(6) 0.1618(4) 0.0651(18) Uani 1 1 d . . .
H23 H 0.1242 0.1602 0.1415 0.078 Uiso 1 1 calc R . .
C24 C 0.1268(5) 0.0484(7) 0.2170(4) 0.078(2) Uani 1 1 d . . .
H24 H 0.0847 0.0767 0.2329 0.094 Uiso 1 1 calc R . .
C25 C 0.1663(5) -0.0426(8) 0.2488(4) 0.085(2) Uani 1 1 d . . .
H25 H 0.1517 -0.0771 0.2868 0.102 Uiso 1 1 calc R . .
C26 C 0.2272(5) -0.0817(6) 0.2236(4) 0.072(2) Uani 1 1 d . . .
H26 H 0.2552 -0.1427 0.2451 0.086 Uiso 1 1 calc R . .
C27 C 0.2481(4) -0.0309(5) 0.1660(3) 0.0527(15) Uani 1 1 d . . .
C28 C 0.3118(4) -0.0682(5) 0.1351(3) 0.0565(16) Uani 1 1 d . . .
C29 C 0.3650(5) -0.1482(7) 0.1643(4) 0.080(2) Uani 1 1 d . . .
H29 H 0.3607 -0.1834 0.2059 0.096 Uiso 1 1 calc R . .
C30 C 0.4244(6) -0.1763(8) 0.1323(5) 0.100(3) Uani 1 1 d . . .
H30 H 0.4604 -0.2303 0.1521 0.120 Uiso 1 1 calc R . .
C31 C 0.4299(5) -0.1239(7) 0.0709(5) 0.091(3) Uani 1 1 d . . .
H31 H 0.4697 -0.1419 0.0485 0.109 Uiso 1 1 calc R . .
C32 C 0.3757(4) -0.0438(6) 0.0427(4) 0.070(2) Uani 1 1 d . . .
H32 H 0.3793 -0.0082 0.0009 0.084 Uiso 1 1 calc R . .
Cl1 Cl 0.04593(13) 0.37709(18) 0.22454(11) 0.0776(5) Uani 1 1 d . . .
O1 O 0.0431(5) 0.4158(6) 0.2926(3) 0.115(2) Uani 1 1 d . . .
O2 O 0.0052(6) 0.2837(8) 0.2059(6) 0.177(4) Uani 1 1 d . . .
O3 O 0.1202(4) 0.3664(8) 0.2142(4) 0.145(3) Uani 1 1 d . . .
O4 O 0.0095(7) 0.4576(10) 0.1771(4) 0.194(5) Uani 1 1 d . . .
Cl2 Cl 0.40658(12) 0.6657(2) 0.35281(12) 0.0902(7) Uani 1 1 d . . .
O5 O 0.4376(5) 0.6581(10) 0.2921(4) 0.167(4) Uani 1 1 d . . .
O6 O 0.4549(5) 0.7203(11) 0.4073(4) 0.192(5) Uani 1 1 d . . .
O7 O 0.3927(9) 0.5620(11) 0.3745(5) 0.236(7) Uani 1 1 d . . .
O8 O 0.3372(6) 0.7139(11) 0.3304(7) 0.214(5) Uani 1 1 d . . .
C33 C 0.3024(10) 0.5974(16) -0.0465(9) 0.185(7) Uani 1 1 d . . .
Cl3 Cl 0.3514(3) 0.5597(5) 0.0373(3) 0.2031(19) Uani 1 1 d . . .
Cl41 Cl 0.2323(8) 0.6747(14) -0.0458(7) 0.277(8) Uani 0.50 1 d P . .
Cl42 Cl 0.2088(6) 0.5279(12) -0.0616(4) 0.201(4) Uani 0.50 1 d P . .

loop_
_atom_site_aniso_label
_atom_site_aniso_U_11
_atom_site_aniso_U_22
_atom_site_aniso_U_33
_atom_site_aniso_U_23
_atom_site_aniso_U_13
_atom_site_aniso_U_12
Ru1 0.0478(3) 0.0510(3) 0.0458(3) 0.0076(2) 0.0141(2) 0.0108(2)
N1 0.044(3) 0.049(3) 0.056(3) 0.007(2) 0.013(2) 0.010(2)
N2 0.049(3) 0.052(3) 0.047(3) 0.004(2) 0.010(2) 0.011(2)
N3 0.057(3) 0.055(3) 0.053(3) 0.009(2) 0.018(2) 0.000(3)
N4 0.066(4) 0.054(3) 0.064(4) 0.000(3) 0.010(3) -0.001(3)
N5 0.050(3) 0.054(3) 0.046(3) 0.003(2) 0.015(2) 0.004(2)
N6 0.049(3) 0.049(3) 0.067(3) -0.002(3) 0.008(3) 0.002(2)
N7 0.046(3) 0.066(3) 0.052(3) 0.005(3) 0.010(2) 0.008(3)
N8 0.072(4) 0.077(4) 0.074(4) -0.008(3) 0.007(3) -0.004(3)
N9 0.064(3) 0.052(3) 0.043(3) 0.008(2) 0.017(2) 0.006(3)
N10 0.062(3) 0.053(3) 0.046(3) 0.004(2) 0.007(2) 0.020(3)
C1 0.057(4) 0.044(3) 0.049(3) 0.008(3) 0.019(3) 0.008(3)
C2 0.064(4) 0.062(4) 0.054(4) 0.013(3) 0.012(3) 0.004(3)
C3 0.078(5) 0.078(5) 0.060(4) 0.017(4) 0.019(4) 0.005(4)
C4 0.081(5) 0.057(4) 0.078(5) 0.016(4) 0.035(4) 0.011(4)
C5 0.067(5) 0.060(4) 0.087(5) 0.000(4) 0.025(4) -0.003(4)
C6 0.063(4) 0.059(4) 0.058(4) 0.008(3) 0.019(3) 0.009(3)
C7 0.105(7) 0.089(6) 0.102(7) 0.033(5) 0.036(6) 0.004(5)
C8 0.052(4) 0.050(4) 0.054(4) 0.006(3) 0.012(3) 0.004(3)
C9 0.079(5) 0.067(5) 0.086(6) 0.008(4) 0.024(4) -0.016(4)
C10 0.076(5) 0.076(5) 0.066(5) 0.004(4) 0.027(4) -0.016(4)
C11 0.084(5) 0.058(4) 0.070(5) -0.013(4) 0.013(4) -0.003(4)
C12 0.049(3) 0.045(3) 0.050(3) 0.006(3) 0.009(3) 0.003(3)
C13 0.066(4) 0.073(5) 0.052(4) -0.003(3) 0.009(3) 0.021(4)
C14 0.068(5) 0.088(5) 0.051(4) -0.006(4) -0.003(3) 0.014(4)
C15 0.051(4) 0.063(4) 0.064(4) 0.009(3) 0.008(3) 0.003(3)
C16 0.054(4) 0.065(4) 0.069(4) 0.005(3) 0.014(3) 0.014(3)
C17 0.057(4) 0.062(4) 0.053(4) 0.000(3) 0.007(3) 0.005(3)
C18 0.066(5) 0.106(6) 0.083(6) 0.017(5) -0.002(4) 0.019(5)
C19 0.049(4) 0.061(4) 0.049(3) 0.004(3) 0.005(3) -0.003(3)
C20 0.051(4) 0.109(7) 0.071(5) 0.007(5) -0.001(4) -0.012(4)
C21 0.052(4) 0.088(5) 0.051(4) 0.003(4) 0.005(3) 0.006(4)
C22 0.090(7) 0.098(7) 0.113(8) -0.043(6) -0.010(6) 0.001(5)
C23 0.071(5) 0.069(5) 0.064(4) 0.010(3) 0.032(4) 0.008(4)
C24 0.084(5) 0.086(6) 0.077(5) 0.016(4) 0.045(4) 0.002(5)
C25 0.105(7) 0.092(6) 0.067(5) 0.015(4) 0.037(5) -0.013(5)
C26 0.092(6) 0.061(4) 0.063(4) 0.020(4) 0.016(4) 0.002(4)
C27 0.064(4) 0.050(4) 0.042(3) 0.004(3) 0.006(3) 0.003(3)
C28 0.070(4) 0.051(4) 0.043(3) -0.001(3) 0.002(3) 0.009(3)
C29 0.099(6) 0.078(5) 0.059(4) 0.010(4) 0.011(4) 0.033(5)
C30 0.113(8) 0.089(7) 0.089(6) 0.010(5) 0.007(6) 0.054(6)
C31 0.087(6) 0.089(6) 0.096(6) -0.002(5) 0.021(5) 0.040(5)
C32 0.070(5) 0.073(5) 0.071(5) 0.003(4) 0.023(4) 0.031(4)
Cl1 0.0829(14) 0.0829(13) 0.0674(11) -0.0093(10) 0.0171(10) -0.0112(11)
O1 0.149(6) 0.134(6) 0.071(4) -0.014(4) 0.045(4) -0.049(5)
O2 0.182(9) 0.150(8) 0.209(10) -0.082(7) 0.066(8) -0.091(7)
O3 0.089(5) 0.224(10) 0.124(6) -0.051(6) 0.030(5) -0.006(5)
O4 0.274(13) 0.222(11) 0.087(5) 0.041(6) 0.043(7) 0.111(10)
Cl2 0.0610(12) 0.1271(19) 0.0783(14) 0.0177(13) 0.0064(10) -0.0196(12)
O5 0.104(6) 0.318(12) 0.078(5) -0.008(6) 0.017(4) -0.064(7)
O6 0.123(7) 0.355(15) 0.097(5) -0.058(7) 0.024(5) -0.102(8)
O7 0.376(19) 0.192(11) 0.131(8) 0.060(8) 0.038(10) -0.057(12)
O8 0.118(7) 0.276(15) 0.223(12) -0.008(10) -0.017(7) 0.052(8)
C33 0.152(13) 0.26(2) 0.159(14) 0.068(13) 0.056(11) 0.075(14)
Cl3 0.196(5) 0.218(5) 0.177(4) 0.017(4) 0.003(3) -0.007(4)
Cl41 0.244(11) 0.361(17) 0.275(13) 0.199(13) 0.164(10) 0.205(13)
Cl42 0.169(8) 0.334(15) 0.106(5) -0.023(7) 0.043(5) -0.017(9)

loop_
_atom_type_symbol
_atom_type_description
_atom_type_scat_dispersion_real
_atom_type_scat_dispersion_imag
_atom_type_scat_source
C C 0.0033 0.0016 'International Tables Vol C Tables 4.2.6.8 and 6.1.1.4'
H H 0.0000 0.0000 'International Tables Vol C Tables 4.2.6.8 and 6.1.1.4'
N N 0.0061 0.0033 'International Tables Vol C Tables 4.2.6.8 and 6.1.1.4'
O O 0.0106 0.0060 'International Tables Vol C Tables 4.2.6.8 and 6.1.1.4'
Cl Cl 0.1484 0.1585 'International Tables Vol C Tables 4.2.6.8 and 6.1.1.4'
Ru Ru -1.2594 0.8363 'International Tables Vol C Tables 4.2.6.8 and 6.1.1.4'

loop_
_geom_angle_atom_site_label_1
_geom_angle_atom_site_label_2
_geom_angle_atom_site_label_3
_geom_angle
_geom_angle_site_symmetry_1
_geom_angle_site_symmetry_3
_geom_angle_publ_flag
N3 Ru1 N5 103.9(2) . . ?
N3 Ru1 N7 178.9(2) . . ?
N5 Ru1 N7 75.9(2) . . ?
N3 Ru1 N1 76.8(2) . . ?
N5 Ru1 N1 95.26(18) . . ?
N7 Ru1 N1 104.3(2) . . ?
N3 Ru1 N10 88.6(2) . . ?
N5 Ru1 N10 165.2(2) . . ?
N7 Ru1 N10 91.4(2) . . ?
N1 Ru1 N10 95.15(19) . . ?
N3 Ru1 N9 91.4(2) . . ?
N5 Ru1 N9 93.33(19) . . ?
N7 Ru1 N9 87.5(2) . . ?
N1 Ru1 N9 166.8(2) . . ?
N10 Ru1 N9 78.4(2) . . ?
N2 N1 C1 112.6(5) . . ?
N2 N1 Ru1 117.3(4) . . ?
C1 N1 Ru1 130.1(4) . . ?
N1 N2 C8 110.7(5) . . ?
C8 N3 C10 106.4(6) . . ?
C8 N3 Ru1 110.1(4) . . ?
C10 N3 Ru1 142.6(5) . . ?
C8 N4 C9 107.0(6) . . ?
C8 N4 C11 125.8(6) . . ?
C9 N4 C11 127.2(6) . . ?
N6 N5 C12 112.0(5) . . ?
N6 N5 Ru1 119.3(4) . . ?
C12 N5 Ru1 128.2(4) . . ?
N5 N6 C19 109.9(5) . . ?
C19 N7 C21 107.0(6) . . ?
C19 N7 Ru1 109.8(4) . . ?
C21 N7 Ru1 141.7(5) . . ?
C19 N8 C20 105.1(6) . . ?
C19 N8 C22 128.0(7) . . ?
C20 N8 C22 126.7(7) . . ?
C23 N9 C27 119.3(5) . . ?
C23 N9 Ru1 126.2(4) . . ?
C27 N9 Ru1 114.4(4) . . ?
C32 N10 C28 119.6(6) . . ?
C32 N10 Ru1 124.8(5) . . ?
C28 N10 Ru1 115.2(4) . . ?
C6 C1 C2 120.9(6) . . ?
C6 C1 N1 119.8(5) . . ?
C2 C1 N1 119.3(6) . . ?
C3 C2 C1 119.3(7) . . ?
C3 C2 H2 120.4 . . ?
C1 C2 H2 120.4 . . ?
C2 C3 C4 121.8(7) . . ?
C2 C3 H3 119.1 . . ?
C4 C3 H3 119.1 . . ?
C3 C4 C5 118.0(7) . . ?
C3 C4 C7 121.6(7) . . ?
C5 C4 C7 120.4(8) . . ?
C6 C5 C4 120.7(7) . . ?
C6 C5 H5 119.7 . . ?
C4 C5 H5 119.7 . . ?
C1 C6 C5 119.3(6) . . ?
C1 C6 H6 120.4 . . ?
C5 C6 H6 120.4 . . ?
C4 C7 H7A 109.5 . . ?
C4 C7 H7B 109.5 . . ?
H7A C7 H7B 109.5 . . ?
C4 C7 H7C 109.5 . . ?
H7A C7 H7C 109.5 . . ?
H7B C7 H7C 109.5 . . ?
N3 C8 N2 123.2(6) . . ?
N3 C8 N4 110.5(6) . . ?
N2 C8 N4 126.1(6) . . ?
N4 C9 C10 107.1(7) . . ?
N4 C9 H9 126.5 . . ?
C10 C9 H9 126.5 . . ?
N3 C10 C9 109.1(6) . . ?
N3 C10 H10 125.4 . . ?
C9 C10 H10 125.4 . . ?
N4 C11 H11A 109.5 . . ?
N4 C11 H11B 109.5 . . ?
H11A C11 H11B 109.5 . . ?
N4 C11 H11C 109.5 . . ?
H11A C11 H11C 109.5 . . ?
H11B C11 H11C 109.5 . . ?
C17 C12 C13 119.0(6) . . ?
C17 C12 N5 120.0(5) . . ?
C13 C12 N5 121.0(6) . . ?
C14 C13 C12 119.9(6) . . ?
C14 C13 H13 120.0 . . ?
C12 C13 H13 120.0 . . ?
C13 C14 C15 121.2(7) . . ?
C13 C14 H14 119.4 . . ?
C15 C14 H14 119.4 . . ?
C16 C15 C14 119.1(6) . . ?
C16 C15 C18 120.9(7) . . ?
C14 C15 C18 120.0(7) . . ?
C15 C16 C17 120.7(6) . . ?
C15 C16 H16 119.6 . . ?
C17 C16 H16 119.6 . . ?
C16 C17 C12 120.1(6) . . ?
C16 C17 H17 120.0 . . ?
C12 C17 H17 120.0 . . ?
C15 C18 H18A 109.5 . . ?
C15 C18 H18B 109.5 . . ?
H18A C18 H18B 109.5 . . ?
C15 C18 H18C 109.5 . . ?
H18A C18 H18C 109.5 . . ?
H18B C18 H18C 109.5 . . ?
N7 C19 N8 111.6(6) . . ?
N7 C19 N6 123.5(6) . . ?
N8 C19 N6 124.8(6) . . ?
C21 C20 N8 106.6(7) . . ?
C21 C20 H20 126.7 . . ?
N8 C20 H20 126.7 . . ?
N7 C21 C20 109.6(7) . . ?
N7 C21 H21 125.2 . . ?
C20 C21 H21 125.2 . . ?
N8 C22 H22A 109.5 . . ?
N8 C22 H22B 109.5 . . ?
H22A C22 H22B 109.5 . . ?
N8 C22 H22C 109.5 . . ?
H22A C22 H22C 109.5 . . ?
H22B C22 H22C 109.5 . . ?
N9 C23 C24 122.9(7) . . ?
N9 C23 H23 118.5 . . ?
C24 C23 H23 118.5 . . ?
C23 C24 C25 119.0(7) . . ?
C23 C24 H24 120.5 . . ?
C25 C24 H24 120.5 . . ?
C26 C25 C24 118.7(7) . . ?
C26 C25 H25 120.7 . . ?
C24 C25 H25 120.7 . . ?
C25 C26 C27 120.4(7) . . ?
C25 C26 H26 119.8 . . ?
C27 C26 H26 119.8 . . ?
N9 C27 C26 119.7(6) . . ?
N9 C27 C28 116.3(5) . . ?
C26 C27 C28 124.0(6) . . ?
N10 C28 C29 120.2(7) . . ?
N10 C28 C27 115.3(5) . . ?
C29 C28 C27 124.5(6) . . ?
C30 C29 C28 120.5(8) . . ?
C30 C29 H29 119.8 . . ?
C28 C29 H29 119.8 . . ?
C31 C30 C29 119.2(8) . . ?
C31 C30 H30 120.4 . . ?
C29 C30 H30 120.4 . . ?
C30 C31 C32 119.2(8) . . ?
C30 C31 H31 120.4 . . ?
C32 C31 H31 120.4 . . ?
N10 C32 C31 121.3(7) . . ?
N10 C32 H32 119.4 . . ?
C31 C32 H32 119.4 . . ?
O2 Cl1 O3 110.8(6) . . ?
O2 Cl1 O4 105.4(8) . . ?
O3 Cl1 O4 106.5(7) . . ?
O2 Cl1 O1 113.6(5) . . ?
O3 Cl1 O1 113.5(5) . . ?
O4 Cl1 O1 106.2(5) . . ?
O8 Cl2 O7 106.5(9) . . ?
O8 Cl2 O6 114.2(8) . . ?
O7 Cl2 O6 109.1(7) . . ?
O8 Cl2 O5 104.8(7) . . ?
O7 Cl2 O5 109.3(8) . . ?
O6 Cl2 O5 112.6(5) . . ?
Cl41 C33 Cl3 112.7(12) . . ?
Cl41 C33 Cl42 65.1(10) . . ?
Cl3 C33 Cl42 106.2(10) . . ?
C33 Cl41 Cl42 64.5(10) . . ?
C33 Cl42 Cl41 50.4(7) . . ?

loop_
_geom_bond_atom_site_label_1
_geom_bond_atom_site_label_2
_geom_bond_distance
_geom_bond_site_symmetry_2
_geom_bond_publ_flag
Ru1 N3 2.040(5) . ?
Ru1 N5 2.057(5) . ?
Ru1 N7 2.066(6) . ?
Ru1 N1 2.069(5) . ?
Ru1 N10 2.072(5) . ?
Ru1 N9 2.094(5) . ?
N1 N2 1.309(7) . ?
N1 C1 1.434(7) . ?
N2 C8 1.350(8) . ?
N3 C8 1.339(8) . ?
N3 C10 1.365(9) . ?
N4 C8 1.361(8) . ?
N4 C9 1.365(9) . ?
N4 C11 1.464(9) . ?
N5 N6 1.282(7) . ?
N5 C12 1.434(8) . ?
N6 C19 1.365(8) . ?
N7 C19 1.319(8) . ?
N7 C21 1.350(8) . ?
N8 C19 1.356(9) . ?
N8 C20 1.406(10) . ?
N8 C22 1.436(10) . ?
N9 C23 1.326(8) . ?
N9 C27 1.341(8) . ?
N10 C32 1.351(8) . ?
N10 C28 1.353(8) . ?
C1 C6 1.373(9) . ?
C1 C2 1.394(8) . ?
C2 C3 1.352(10) . ?
C2 H2 0.9300 . ?
C3 C4 1.393(11) . ?
C3 H3 0.9300 . ?
C4 C5 1.401(10) . ?
C4 C7 1.520(11) . ?
C5 C6 1.381(10) . ?
C5 H5 0.9300 . ?
C6 H6 0.9300 . ?
C7 H7A 0.9600 . ?
C7 H7B 0.9600 . ?
C7 H7C 0.9600 . ?
C9 C10 1.370(11) . ?
C9 H9 0.9300 . ?
C10 H10 0.9300 . ?
C11 H11A 0.9600 . ?
C11 H11B 0.9600 . ?
C11 H11C 0.9600 . ?
C12 C17 1.391(9) . ?
C12 C13 1.397(9) . ?
C13 C14 1.379(9) . ?
C13 H13 0.9300 . ?
C14 C15 1.379(10) . ?
C14 H14 0.9300 . ?
C15 C16 1.377(10) . ?
C15 C18 1.521(9) . ?
C16 C17 1.390(9) . ?
C16 H16 0.9300 . ?
C17 H17 0.9300 . ?
C18 H18A 0.9600 . ?
C18 H18B 0.9600 . ?
C18 H18C 0.9600 . ?
C20 C21 1.357(11) . ?
C20 H20 0.9300 . ?
C21 H21 0.9300 . ?
C22 H22A 0.9600 . ?
C22 H22B 0.9600 . ?
C22 H22C 0.9600 . ?
C23 C24 1.360(9) . ?
C23 H23 0.9300 . ?
C24 C25 1.369(11) . ?
C24 H24 0.9300 . ?
C25 C26 1.360(11) . ?
C25 H25 0.9300 . ?
C26 C27 1.393(9) . ?
C26 H26 0.9300 . ?
C27 C28 1.456(9) . ?
C28 C29 1.375(10) . ?
C29 C30 1.373(12) . ?
C29 H29 0.9300 . ?
C30 C31 1.369(13) . ?
C30 H30 0.9300 . ?
C31 C32 1.383(10) . ?
C31 H31 0.9300 . ?
C32 H32 0.9300 . ?
Cl1 O2 1.340(7) . ?
Cl1 O3 1.376(8) . ?
Cl1 O4 1.391(9) . ?
Cl1 O1 1.409(6) . ?
Cl2 O8 1.338(10) . ?
Cl2 O7 1.357(11) . ?
Cl2 O6 1.370(8) . ?
Cl2 O5 1.406(8) . ?
C33 Cl41 1.551(17) . ?
C33 Cl3 1.722(16) . ?
C33 Cl42 1.82(2) . ?
Cl41 Cl42 1.825(19) . ?
